data_8102325
loop_
_publ_author_name
'Xiao-Yang Qiu'
'Xiu-Yun Ding'
'Mei-Rong Dong'
'Juan-Juan Liu'

_publ_section_title
;
 Crystal structure of
 4-1-(2-methoxynaphthalen-1-yl)-methylidene]amino-1,5-dimethyl-2-phenyl-1,2-dihydro-pyrazol-3-one
 methanol solvate, C23H21N3O2 &#x00B7; CH3OH
;
_journal_issue 4
_journal_name_full 'Zeitschrift f\"ur Kristallographie - New Crystal Structures'
_journal_page_first 407
_journal_volume 223
_journal_year 2008
_chemical_formula_sum 'C24 H25 N3 O3'
_chemical_formula_weight 403.47
_space_group_IT_number 14
_symmetry_cell_setting monoclinic
_symmetry_space_group_name_Hall '-P 2ybc'
_symmetry_space_group_name_H-M 'P 1 21/c 1'
_atom_sites_solution_hydrogens geom
_atom_sites_solution_primary direct
_atom_sites_solution_secondary difmap
_audit_creation_method SHELXL-97
_cell_angle_alpha 90.00
_cell_angle_beta 93.394(7)
_cell_angle_gamma 90.00
_cell_formula_units_Z 4
_cell_length_a 10.958(5)
_cell_length_b 8.185(4)
_cell_length_c 24.354(11)
_cell_measurement_reflns_used 1762
_cell_measurement_temperature 298(2)
_cell_measurement_theta_max 24.1
_cell_measurement_theta_min 2.4
_cell_volume 2180.5(18)
_computing_cell_refinement SAINT
_computing_data_collection SMART
_computing_data_reduction SAINT
_computing_molecular_graphics SHELXTL
_computing_publication_material SHELXTL
_computing_structure_refinement 'SHELXL-97 [9]'
_computing_structure_solution 'SHELXS-97 [8]'
_diffrn_ambient_temperature 298(2)
_diffrn_measured_fraction_theta_full 0.990
_diffrn_measured_fraction_theta_max 0.990
_diffrn_measurement_device_type 'Bruker SMART 1000 CCD area detector'
_diffrn_measurement_method '\w scans'
_diffrn_radiation_monochromator graphite
_diffrn_radiation_source 'fine-focus sealed tube'
_diffrn_radiation_type MoK\a
_diffrn_radiation_wavelength 0.71073
_diffrn_reflns_av_R_equivalents 0.0253
_diffrn_reflns_av_sigmaI/netI 0.0289
_diffrn_reflns_limit_h_max 11
_diffrn_reflns_limit_h_min -12
_diffrn_reflns_limit_k_max 9
_diffrn_reflns_limit_k_min -8
_diffrn_reflns_limit_l_max 20
_diffrn_reflns_limit_l_min -26
_diffrn_reflns_number 8832
_diffrn_reflns_theta_full 23.07
_diffrn_reflns_theta_max 23.07
_diffrn_reflns_theta_min 2.43
_exptl_absorpt_coefficient_mu 0.082
_exptl_absorpt_correction_T_max 0.9782
_exptl_absorpt_correction_T_min 0.9742
_exptl_absorpt_correction_type multi-scan
_exptl_crystal_colour yellow
_exptl_crystal_density_diffrn 1.229
_exptl_crystal_density_method 'not measured'
_exptl_crystal_description block
_exptl_crystal_F_000 856
_exptl_crystal_size_max 0.32
_exptl_crystal_size_mid 0.28
_exptl_crystal_size_min 0.27
_refine_diff_density_max 0.104
_refine_diff_density_min -0.145
_refine_diff_density_rms 0.026
_refine_ls_extinction_method none
_refine_ls_goodness_of_fit_ref 1.026
_refine_ls_hydrogen_treatment constr
_refine_ls_matrix_type full
_refine_ls_number_parameters 276
_refine_ls_number_reflns 3022
_refine_ls_number_restraints 0
_refine_ls_restrained_S_all 1.026
_refine_ls_R_factor_all 0.0676
_refine_ls_R_factor_gt 0.0425
_refine_ls_shift/su_max 0.000
_refine_ls_shift/su_mean 0.000
_refine_ls_structure_factor_coef Fsqd
_refine_ls_weighting_details 'calc w=1/[\s^2^(Fo^2^)+(0.0537P)^2^+0.3096P] where P=(Fo^2^+2Fc^2^)/3'
_refine_ls_weighting_scheme calc
_refine_ls_wR_factor_gt 0.1033
_refine_ls_wR_factor_ref 0.1202
_reflns_number_gt 2073
_reflns_number_total 3022
_reflns_threshold_expression >2sigma(I)
_cod_data_source_file 1267-2359.cff
_cod_data_source_block qiu
_cod_original_cell_volume 2180.3(17)
_cod_original_sg_symbol_H-M P21/c
_cod_database_code 8102325

loop_
_symmetry_equiv_pos_as_xyz
'x, y, z'
'-x, y+1/2, -z+1/2'
'-x, -y, -z'
'x, -y-1/2, z-1/2'

loop_
_atom_site_label
_atom_site_type_symbol
_atom_site_fract_x
_atom_site_fract_y
_atom_site_fract_z
_atom_site_U_iso_or_equiv
_atom_site_adp_type
_atom_site_occupancy
_atom_site_symmetry_multiplicity
_atom_site_calc_flag
_atom_site_refinement_flags
_atom_site_disorder_assembly
_atom_site_disorder_group
O1 O 0.36129(14) 0.4821(2) 0.17912(6) 0.0757(5) Uani 1 1 d . . .
O2 O 0.32372(15) 0.1489(2) 0.05281(6) 0.0779(5) Uani 1 1 d . . .
O3 O 0.1262(2) 0.2891(5) 0.09952(12) 0.1576(11) Uani 1 1 d . . .
H3 H 0.1891 0.2520 0.0877 0.236 Uiso 1 1 calc R . .
N1 N 0.57812(16) 0.3214(2) 0.07515(7) 0.0623(5) Uani 1 1 d . . .
N2 N 0.3821(2) 0.1585(2) -0.03689(7) 0.0715(6) Uani 1 1 d . . .
N3 N 0.4799(2) 0.2277(2) -0.06337(8) 0.0738(6) Uani 1 1 d . . .
C1 C 0.56388(18) 0.4037(2) 0.17037(8) 0.0514(5) Uani 1 1 d . . .
C2 C 0.4787(2) 0.4805(2) 0.20131(9) 0.0572(6) Uani 1 1 d . . .
C3 C 0.5127(2) 0.5581(3) 0.25129(10) 0.0702(7) Uani 1 1 d . . .
H3A H 0.4540 0.6098 0.2712 0.084 Uiso 1 1 calc R . .
C4 C 0.6308(2) 0.5573(3) 0.27037(10) 0.0731(7) Uani 1 1 d . . .
H4 H 0.6528 0.6116 0.3030 0.088 Uiso 1 1 calc R . .
C5 C 0.7214(2) 0.4767(3) 0.24234(9) 0.0647(6) Uani 1 1 d . . .
C6 C 0.8440(3) 0.4677(4) 0.26384(11) 0.0866(8) Uani 1 1 d . . .
H6 H 0.8667 0.5227 0.2963 0.104 Uiso 1 1 calc R . .
C7 C 0.9289(2) 0.3810(4) 0.23833(13) 0.0962(9) Uani 1 1 d . . .
H7 H 1.0088 0.3761 0.2533 0.115 Uiso 1 1 calc R . .
C8 C 0.8967(2) 0.2989(4) 0.18957(12) 0.0916(9) Uani 1 1 d . . .
H8 H 0.9552 0.2375 0.1726 0.110 Uiso 1 1 calc R . .
C9 C 0.7799(2) 0.3073(3) 0.16622(10) 0.0713(7) Uani 1 1 d . . .
H9 H 0.7607 0.2534 0.1332 0.086 Uiso 1 1 calc R . .
C10 C 0.68806(19) 0.3967(2) 0.19162(9) 0.0567(6) Uani 1 1 d . . .
C11 C 0.2640(2) 0.5185(4) 0.21282(12) 0.0994(9) Uani 1 1 d . . .
H11A H 0.2725 0.4548 0.2459 0.149 Uiso 1 1 calc R . .
H11B H 0.1876 0.4928 0.1934 0.149 Uiso 1 1 calc R . .
H11C H 0.2659 0.6326 0.2220 0.149 Uiso 1 1 calc R . .
C12 C 0.51727(19) 0.3334(2) 0.11797(8) 0.0560(5) Uani 1 1 d . . .
H12 H 0.4373 0.2946 0.1158 0.067 Uiso 1 1 calc R . .
C13 C 0.5183(2) 0.2618(3) 0.02681(9) 0.0592(6) Uani 1 1 d . . .
C14 C 0.4011(2) 0.1864(3) 0.01951(9) 0.0635(6) Uani 1 1 d . . .
C15 C 0.5635(2) 0.2784(3) -0.02396(9) 0.0669(6) Uani 1 1 d . . .
C16 C 0.6845(2) 0.3416(4) -0.03807(11) 0.0933(8) Uani 1 1 d . . .
H16A H 0.7336 0.2530 -0.0502 0.140 Uiso 1 1 calc R . .
H16B H 0.7245 0.3916 -0.0062 0.140 Uiso 1 1 calc R . .
H16C H 0.6738 0.4211 -0.0669 0.140 Uiso 1 1 calc R . .
C17 C 0.5082(3) 0.1556(3) -0.11643(9) 0.0970(9) Uani 1 1 d . . .
H17A H 0.5632 0.2260 -0.1345 0.146 Uiso 1 1 calc R . .
H17B H 0.4341 0.1429 -0.1391 0.146 Uiso 1 1 calc R . .
H17C H 0.5458 0.0507 -0.1103 0.146 Uiso 1 1 calc R . .
C18 C 0.2630(3) 0.1599(3) -0.06393(9) 0.0726(7) Uani 1 1 d . . .
C19 C 0.1817(3) 0.0389(3) -0.05266(12) 0.1008(10) Uani 1 1 d . . .
H19 H 0.2060 -0.0467 -0.0294 0.121 Uiso 1 1 calc R . .
C20 C 0.0640(3) 0.0443(4) -0.07588(14) 0.1175(11) Uani 1 1 d . . .
H20 H 0.0080 -0.0361 -0.0676 0.141 Uiso 1 1 calc R . .
C21 C 0.0295(3) 0.1689(5) -0.11140(13) 0.1136(11) Uani 1 1 d . . .
H21 H -0.0496 0.1722 -0.1275 0.136 Uiso 1 1 calc R . .
C22 C 0.1106(3) 0.2859(4) -0.12277(13) 0.1131(11) Uani 1 1 d . . .
H22 H 0.0872 0.3689 -0.1473 0.136 Uiso 1 1 calc R . .
C23 C 0.2271(3) 0.2848(3) -0.09882(11) 0.0936(8) Uani 1 1 d . . .
H23 H 0.2815 0.3682 -0.1062 0.112 Uiso 1 1 calc R . .
C24 C 0.0582(4) 0.3677(5) 0.0570(2) 0.1634(17) Uani 1 1 d . . .
H24A H -0.0274 0.3561 0.0625 0.245 Uiso 1 1 calc R . .
H24B H 0.0761 0.3194 0.0224 0.245 Uiso 1 1 calc R . .
H24C H 0.0793 0.4815 0.0568 0.245 Uiso 1 1 calc R . .

loop_
_atom_site_aniso_label
_atom_site_aniso_U_11
_atom_site_aniso_U_22
_atom_site_aniso_U_33
_atom_site_aniso_U_23
_atom_site_aniso_U_13
_atom_site_aniso_U_12
O1 0.0659(10) 0.0938(12) 0.0678(10) -0.0115(9) 0.0066(9) 0.0157(8)
O2 0.0942(12) 0.0857(12) 0.0536(10) 0.0049(8) 0.0028(9) -0.0079(9)
O3 0.0930(17) 0.242(3) 0.140(2) -0.052(2) 0.0308(16) -0.0308(19)
N1 0.0738(12) 0.0660(12) 0.0476(11) 0.0048(9) 0.0077(10) 0.0111(9)
N2 0.1074(16) 0.0635(13) 0.0430(11) 0.0022(9) -0.0011(12) 0.0062(11)
N3 0.1043(15) 0.0746(13) 0.0433(11) 0.0041(10) 0.0119(12) 0.0167(11)
C1 0.0613(13) 0.0492(12) 0.0441(12) 0.0069(10) 0.0068(11) 0.0025(10)
C2 0.0658(15) 0.0557(13) 0.0502(13) 0.0022(11) 0.0030(12) 0.0026(11)
C3 0.0863(18) 0.0660(15) 0.0591(15) -0.0079(12) 0.0097(13) 0.0052(13)
C4 0.0966(19) 0.0679(16) 0.0542(15) -0.0063(12) 0.0003(15) -0.0063(14)
C5 0.0695(15) 0.0689(15) 0.0547(14) 0.0141(12) -0.0040(13) -0.0098(12)
C6 0.0827(19) 0.104(2) 0.0711(18) 0.0171(15) -0.0109(16) -0.0217(16)
C7 0.0647(17) 0.141(3) 0.081(2) 0.034(2) -0.0047(16) -0.0055(18)
C8 0.0704(18) 0.127(2) 0.078(2) 0.0310(18) 0.0129(15) 0.0190(16)
C9 0.0675(15) 0.0858(17) 0.0612(15) 0.0159(13) 0.0083(13) 0.0120(13)
C10 0.0649(14) 0.0559(13) 0.0495(13) 0.0127(10) 0.0054(11) -0.0003(11)
C11 0.0715(17) 0.124(2) 0.105(2) -0.0284(18) 0.0215(16) 0.0108(15)
C12 0.0651(13) 0.0540(13) 0.0490(13) 0.0027(10) 0.0050(11) 0.0046(10)
C13 0.0768(15) 0.0583(14) 0.0426(13) 0.0040(10) 0.0043(11) 0.0128(12)
C14 0.0925(18) 0.0566(14) 0.0415(13) 0.0039(11) 0.0062(13) 0.0125(13)
C15 0.0866(17) 0.0663(15) 0.0484(14) 0.0081(12) 0.0091(14) 0.0208(12)
C16 0.0935(19) 0.121(2) 0.0669(17) 0.0201(16) 0.0195(15) 0.0169(17)
C17 0.160(3) 0.0873(19) 0.0454(14) -0.0008(13) 0.0202(16) 0.0293(18)
C18 0.114(2) 0.0547(15) 0.0470(13) -0.0021(12) -0.0104(14) -0.0013(15)
C19 0.152(3) 0.0654(18) 0.081(2) 0.0084(15) -0.023(2) -0.0186(19)
C20 0.150(3) 0.099(2) 0.099(2) 0.001(2) -0.030(2) -0.046(2)
C21 0.129(3) 0.123(3) 0.083(2) -0.003(2) -0.036(2) -0.023(2)
C22 0.131(3) 0.108(2) 0.095(2) 0.0295(19) -0.034(2) -0.012(2)
C23 0.116(2) 0.0783(18) 0.0831(19) 0.0233(16) -0.0208(17) -0.0087(16)
C24 0.147(4) 0.125(3) 0.223(5) -0.009(3) 0.051(4) -0.010(3)

loop_
_atom_type_symbol
_atom_type_description
_atom_type_scat_dispersion_real
_atom_type_scat_dispersion_imag
_atom_type_scat_source
C C 0.0033 0.0016 'International Tables Vol C Tables 4.2.6.8 and 6.1.1.4'
H H 0.0000 0.0000 'International Tables Vol C Tables 4.2.6.8 and 6.1.1.4'
N N 0.0061 0.0033 'International Tables Vol C Tables 4.2.6.8 and 6.1.1.4'
O O 0.0106 0.0060 'International Tables Vol C Tables 4.2.6.8 and 6.1.1.4'

loop_
_geom_angle_atom_site_label_1
_geom_angle_atom_site_label_2
_geom_angle_atom_site_label_3
_geom_angle
_geom_angle_site_symmetry_1
_geom_angle_site_symmetry_3
_geom_angle_publ_flag
C2 O1 C11 119.80(18) . . ?
C24 O3 H3 109.5 . . ?
C12 N1 C13 118.22(19) . . ?
C14 N2 N3 108.18(19) . . ?
C14 N2 C18 122.2(2) . . ?
N3 N2 C18 119.19(18) . . ?
C15 N3 N2 107.56(18) . . ?
C15 N3 C17 125.3(2) . . ?
N2 N3 C17 116.6(2) . . ?
C2 C1 C10 118.64(19) . . ?
C2 C1 C12 116.18(19) . . ?
C10 C1 C12 125.18(19) . . ?
O1 C2 C1 116.00(19) . . ?
O1 C2 C3 122.3(2) . . ?
C1 C2 C3 121.7(2) . . ?
C4 C3 C2 119.8(2) . . ?
C4 C3 H3A 120.1 . . ?
C2 C3 H3A 120.1 . . ?
C3 C4 C5 121.8(2) . . ?
C3 C4 H4 119.1 . . ?
C5 C4 H4 119.1 . . ?
C4 C5 C6 121.9(2) . . ?
C4 C5 C10 119.0(2) . . ?
C6 C5 C10 119.1(2) . . ?
C7 C6 C5 121.5(3) . . ?
C7 C6 H6 119.3 . . ?
C5 C6 H6 119.3 . . ?
C6 C7 C8 120.0(3) . . ?
C6 C7 H7 120.0 . . ?
C8 C7 H7 120.0 . . ?
C9 C8 C7 120.9(3) . . ?
C9 C8 H8 119.6 . . ?
C7 C8 H8 119.6 . . ?
C8 C9 C10 121.0(2) . . ?
C8 C9 H9 119.5 . . ?
C10 C9 H9 119.5 . . ?
C9 C10 C5 117.6(2) . . ?
C9 C10 C1 123.3(2) . . ?
C5 C10 C1 119.0(2) . . ?
O1 C11 H11A 109.5 . . ?
O1 C11 H11B 109.5 . . ?
H11A C11 H11B 109.5 . . ?
O1 C11 H11C 109.5 . . ?
H11A C11 H11C 109.5 . . ?
H11B C11 H11C 109.5 . . ?
N1 C12 C1 124.8(2) . . ?
N1 C12 H12 117.6 . . ?
C1 C12 H12 117.6 . . ?
C15 C13 N1 123.3(2) . . ?
C15 C13 C14 107.6(2) . . ?
N1 C13 C14 129.0(2) . . ?
O2 C14 N2 122.1(2) . . ?
O2 C14 C13 131.9(2) . . ?
N2 C14 C13 106.0(2) . . ?
N3 C15 C13 110.2(2) . . ?
N3 C15 C16 121.3(2) . . ?
C13 C15 C16 128.4(2) . . ?
C15 C16 H16A 109.5 . . ?
C15 C16 H16B 109.5 . . ?
H16A C16 H16B 109.5 . . ?
C15 C16 H16C 109.5 . . ?
H16A C16 H16C 109.5 . . ?
H16B C16 H16C 109.5 . . ?
N3 C17 H17A 109.5 . . ?
N3 C17 H17B 109.5 . . ?
H17A C17 H17B 109.5 . . ?
N3 C17 H17C 109.5 . . ?
H17A C17 H17C 109.5 . . ?
H17B C17 H17C 109.5 . . ?
C19 C18 C23 119.8(3) . . ?
C19 C18 N2 119.3(2) . . ?
C23 C18 N2 120.8(2) . . ?
C18 C19 C20 119.9(3) . . ?
C18 C19 H19 120.1 . . ?
C20 C19 H19 120.1 . . ?
C21 C20 C19 119.8(3) . . ?
C21 C20 H20 120.1 . . ?
C19 C20 H20 120.1 . . ?
C22 C21 C20 119.7(3) . . ?
C22 C21 H21 120.1 . . ?
C20 C21 H21 120.1 . . ?
C21 C22 C23 121.1(3) . . ?
C21 C22 H22 119.4 . . ?
C23 C22 H22 119.4 . . ?
C18 C23 C22 119.5(3) . . ?
C18 C23 H23 120.2 . . ?
C22 C23 H23 120.2 . . ?
O3 C24 H24A 109.5 . . ?
O3 C24 H24B 109.5 . . ?
H24A C24 H24B 109.5 . . ?
O3 C24 H24C 109.5 . . ?
H24A C24 H24C 109.5 . . ?
H24B C24 H24C 109.5 . . ?

loop_
_geom_bond_atom_site_label_1
_geom_bond_atom_site_label_2
_geom_bond_distance
_geom_bond_site_symmetry_2
_geom_bond_publ_flag
O1 C2 1.366(2) . ?
O1 C11 1.415(3) . ?
O2 C14 1.246(2) . ?
O3 C24 1.396(5) . ?
O3 H3 0.8200 . ?
N1 C12 1.274(2) . ?
N1 C13 1.401(3) . ?
N2 C14 1.396(3) . ?
N2 N3 1.403(3) . ?
N2 C18 1.427(3) . ?
N3 C15 1.352(3) . ?
N3 C17 1.470(3) . ?
C1 C2 1.385(3) . ?
C1 C10 1.428(3) . ?
C1 C12 1.464(3) . ?
C2 C3 1.403(3) . ?
C3 C4 1.350(3) . ?
C3 H3A 0.9300 . ?
C4 C5 1.402(3) . ?
C4 H4 0.9300 . ?
C5 C6 1.414(3) . ?
C5 C10 1.427(3) . ?
C6 C7 1.350(4) . ?
C6 H6 0.9300 . ?
C7 C8 1.391(4) . ?
C7 H7 0.9300 . ?
C8 C9 1.371(3) . ?
C8 H8 0.9300 . ?
C9 C10 1.416(3) . ?
C9 H9 0.9300 . ?
C11 H11A 0.9600 . ?
C11 H11B 0.9600 . ?
C11 H11C 0.9600 . ?
C12 H12 0.9300 . ?
C13 C15 1.366(3) . ?
C13 C14 1.426(3) . ?
C15 C16 1.483(3) . ?
C16 H16A 0.9600 . ?
C16 H16B 0.9600 . ?
C16 H16C 0.9600 . ?
C17 H17A 0.9600 . ?
C17 H17B 0.9600 . ?
C17 H17C 0.9600 . ?
C18 C19 1.370(3) . ?
C18 C23 1.372(3) . ?
C19 C20 1.378(4) . ?
C19 H19 0.9300 . ?
C20 C21 1.376(4) . ?
C20 H20 0.9300 . ?
C21 C22 1.347(4) . ?
C21 H21 0.9300 . ?
C22 C23 1.372(4) . ?
C22 H22 0.9300 . ?
C23 H23 0.9300 . ?
C24 H24A 0.9600 . ?
C24 H24B 0.9600 . ?
C24 H24C 0.9600 . ?

loop_
_geom_hbond_atom_site_label_D
_geom_hbond_atom_site_label_H
_geom_hbond_atom_site_label_A
_geom_hbond_distance_DH
_geom_hbond_distance_HA
_geom_hbond_distance_DA
_geom_hbond_angle_DHA
_geom_hbond_site_symmetry_A
O3 H3 O2 0.82 1.94 2.754(3) 172.4 .

loop_
_cod_related_entry_id
_cod_related_entry_database
_cod_related_entry_code
1 ChemSpider 30653947
